data_4089471
loop_
_publ_author_name
'Romero, Tom\'as'
'Orenes, Ra\'ul A.'
'T\'arraga, Alberto'
'Molina, Pedro'

_publ_section_title
;
 Preparation, Structural Characterization, Electrochemistry, and Sensing
 Properties toward Anions and Cations of Ferrocene-Triazole Derivatives
;
_journal_issue 20
_journal_name_full Organometallics
_journal_page_first 5740
_journal_paper_doi 10.1021/om4002457
_journal_volume 32
_journal_year 2013
_chemical_formula_sum 'C26 H19 Fe N3'
_chemical_formula_weight 429.29
_space_group_IT_number 4
_space_group_name_Hall 'P 2yb'
_space_group_name_H-M_alt 'P 1 21 1'
_symmetry_cell_setting monoclinic
_symmetry_space_group_name_H-M 'P 1 21 1'
_atom_sites_solution_hydrogens geom
_atom_sites_solution_primary direct
_atom_sites_solution_secondary difmap
_audit_creation_method SHELXL-97
_cell_angle_alpha 90.00
_cell_angle_beta 99.211(4)
_cell_angle_gamma 90.00
_cell_formula_units_Z 2
_cell_length_a 5.6746(14)
_cell_length_b 12.386(3)
_cell_length_c 13.467(3)
_cell_measurement_reflns_used 5698
_cell_measurement_temperature 100(2)
_cell_measurement_theta_max 28.47
_cell_measurement_theta_min 2.25
_cell_volume 934.3(4)
_computing_cell_refinement 'Bruker SAINT'
_computing_data_collection 'Bruker SMART'
_computing_data_reduction 'Bruker SAINT'
_computing_molecular_graphics 'Bruker SHELXTL'
_computing_publication_material 'Bruker SHELXTL'
_computing_structure_refinement 'SHELXL-97 (Sheldrick, 1997)'
_computing_structure_solution 'SHELXS-97 (Sheldrick, 1990)'
_diffrn_ambient_temperature 100(2)
_diffrn_detector_area_resol_mean 8.26
_diffrn_measured_fraction_theta_full 0.999
_diffrn_measured_fraction_theta_max 0.949
_diffrn_measurement_device_type 'Bruker SMART APEX CCD'
_diffrn_measurement_method \w-scan
_diffrn_radiation_monochromator graphite
_diffrn_radiation_source 'fine-focus sealed tube'
_diffrn_radiation_type MoK\a
_diffrn_radiation_wavelength 0.71073
_diffrn_reflns_av_R_equivalents 0.0240
_diffrn_reflns_av_sigmaI/netI 0.0298
_diffrn_reflns_limit_h_max 7
_diffrn_reflns_limit_h_min -7
_diffrn_reflns_limit_k_max 16
_diffrn_reflns_limit_k_min -15
_diffrn_reflns_limit_l_max 17
_diffrn_reflns_limit_l_min -17
_diffrn_reflns_number 14652
_diffrn_reflns_theta_full 26.00
_diffrn_reflns_theta_max 28.57
_diffrn_reflns_theta_min 2.25
_exptl_absorpt_coefficient_mu 0.826
_exptl_absorpt_correction_T_max 0.9219
_exptl_absorpt_correction_T_min 0.8391
_exptl_absorpt_correction_type multi-scan
_exptl_absorpt_process_details SADABS
_exptl_crystal_colour orange
_exptl_crystal_density_diffrn 1.526
_exptl_crystal_density_method 'not measured'
_exptl_crystal_description prism
_exptl_crystal_F_000 444
_exptl_crystal_size_max 0.22
_exptl_crystal_size_mid 0.14
_exptl_crystal_size_min 0.10
_refine_diff_density_max 0.418
_refine_diff_density_min -0.342
_refine_diff_density_rms 0.062
_refine_ls_abs_structure_details 'Flack H D (1983), Acta Cryst. A39, 876-881'
_refine_ls_abs_structure_Flack 0.006(10)
_refine_ls_extinction_method none
_refine_ls_goodness_of_fit_ref 1.090
_refine_ls_hydrogen_treatment Riding
_refine_ls_matrix_type full
_refine_ls_number_parameters 271
_refine_ls_number_reflns 4383
_refine_ls_number_restraints 1
_refine_ls_restrained_S_all 1.090
_refine_ls_R_factor_all 0.0254
_refine_ls_R_factor_gt 0.0247
_refine_ls_shift/su_max 0.000
_refine_ls_shift/su_mean 0.000
_refine_ls_structure_factor_coef Fsqd
_refine_ls_weighting_details 'calc w=1/[\s^2^(Fo^2^)+(0.0349P)^2^+0.1064P] where P=(Fo^2^+2Fc^2^)/3'
_refine_ls_weighting_scheme calc
_refine_ls_wR_factor_gt 0.0630
_refine_ls_wR_factor_ref 0.0635
_reflns_number_gt 4287
_reflns_number_total 4383
_reflns_threshold_expression >2sigma(I)
_cod_data_source_file om4002457_si_002.cif
_cod_data_source_block tr25sp_compound_8
_cod_depositor_comments
;
The following automatic conversions were performed:

data item '_symmetry_cell_setting' value 'Monoclinic' was changed to
'monoclinic' in accordance with the
/home/saulius/struct/COD-crude-data/automatic-downloads/DataCite-retrospective/ACS/depositions/lib/dictionaries/cif_core.dic
dictionary named 'cif_core.dic' version 2.4.2 last updated on
2011-04-26.

Automatic conversion script
Id: cif_fix_values 6909 2019-04-08 15:41:33Z antanas 
;
_cod_original_sg_symbol_H-M 'P 21'
_cod_database_code 4089471

loop_
_symmetry_equiv_pos_as_xyz
'x, y, z'
'-x, y+1/2, -z'

loop_
_atom_site_label
_atom_site_type_symbol
_atom_site_fract_x
_atom_site_fract_y
_atom_site_fract_z
_atom_site_U_iso_or_equiv
_atom_site_adp_type
_atom_site_occupancy
_atom_site_symmetry_multiplicity
_atom_site_calc_flag
_atom_site_refinement_flags
N1 N 0.3763(2) 0.35332(11) 0.13938(10) 0.0125(3) Uani 1 1 d .
N2 N 0.1533(3) 0.32949(11) 0.15475(11) 0.0169(3) Uani 1 1 d .
N3 N 0.1709(3) 0.24864(12) 0.21917(11) 0.0171(3) Uani 1 1 d .
C4A C 0.4056(3) 0.22030(12) 0.24503(12) 0.0135(3) Uani 1 1 d .
C5A C 0.5379(3) 0.28701(13) 0.19333(12) 0.0132(3) Uani 1 1 d .
H5A H 0.7060 0.2865 0.1952 0.016 Uiso 1 1 calc R
Fe1 Fe 0.39122(3) 0.59886(2) 0.082812(15) 0.01237(6) Uani 1 1 d .
C1' C 0.4159(3) 0.43577(13) 0.07025(13) 0.0133(3) Uani 1 1 d .
C2' C 0.2410(3) 0.47673(13) -0.00859(12) 0.0140(3) Uani 1 1 d .
H2' H 0.0764 0.4583 -0.0215 0.017 Uiso 1 1 calc R
C3' C 0.3617(3) 0.55082(14) -0.06441(13) 0.0160(3) Uani 1 1 d .
H3' H 0.2910 0.5904 -0.1220 0.019 Uiso 1 1 calc R
C4' C 0.6062(3) 0.55538(14) -0.01910(13) 0.0163(3) Uani 1 1 d .
H4' H 0.7257 0.5988 -0.0412 0.020 Uiso 1 1 calc R
C5' C 0.6415(3) 0.48397(13) 0.06473(13) 0.0150(3) Uani 1 1 d .
H5' H 0.7873 0.4709 0.1086 0.018 Uiso 1 1 calc R
C6' C 0.1198(3) 0.67073(14) 0.14265(15) 0.0218(4) Uani 1 1 d .
H6' H -0.0420 0.6478 0.1334 0.026 Uiso 1 1 calc R
C7' C 0.2204(3) 0.74525(14) 0.08057(15) 0.0221(4) Uani 1 1 d .
H7' H 0.1382 0.7803 0.0224 0.027 Uiso 1 1 calc R
C8' C 0.4652(3) 0.75764(14) 0.12112(14) 0.0199(4) Uani 1 1 d .
H8' H 0.5758 0.8029 0.0950 0.024 Uiso 1 1 calc R
C9' C 0.5167(3) 0.69076(14) 0.20757(14) 0.0183(3) Uani 1 1 d .
H9' H 0.6676 0.6835 0.2493 0.022 Uiso 1 1 calc R
C10' C 0.3031(3) 0.63670(15) 0.22075(13) 0.0192(4) Uani 1 1 d .
H10' H 0.2859 0.5867 0.2726 0.023 Uiso 1 1 calc R
C1 C 1.0286(3) 0.09702(19) 0.51720(11) 0.0191(3) Uani 1 1 d .
H1 H 1.1193 0.1585 0.5046 0.023 Uiso 1 1 calc R
C2 C 1.1160(3) 0.02796(16) 0.59401(13) 0.0225(4) Uani 1 1 d .
H2 H 1.2682 0.0407 0.6331 0.027 Uiso 1 1 calc R
C3 C 0.9804(3) -0.06122(15) 0.61465(13) 0.0224(4) Uani 1 1 d .
H3 H 1.0378 -0.1069 0.6699 0.027 Uiso 1 1 calc R
C4 C 0.7638(3) -0.08353(15) 0.55543(13) 0.0203(4) Uani 1 1 d .
H4 H 0.6754 -0.1452 0.5697 0.024 Uiso 1 1 calc R
C5 C 0.3186(3) -0.13373(14) 0.41421(13) 0.0202(4) Uani 1 1 d .
H5 H 0.3751 -0.1845 0.4654 0.024 Uiso 1 1 calc R
C6 C 0.1107(3) -0.15454(14) 0.35031(14) 0.0224(4) Uani 1 1 d .
H6 H 0.0241 -0.2188 0.3580 0.027 Uiso 1 1 calc R
C7 C 0.0254(3) -0.08163(15) 0.27384(14) 0.0209(4) Uani 1 1 d .
H7 H -0.1185 -0.0965 0.2294 0.025 Uiso 1 1 calc R
C8 C 0.1500(3) 0.01166(14) 0.26294(13) 0.0171(3) Uani 1 1 d .
H8 H 0.0919 0.0605 0.2103 0.021 Uiso 1 1 calc R
C9 C 0.4953(3) 0.13567(13) 0.31941(12) 0.0140(3) Uani 1 1 d .
C10 C 0.7086(3) 0.15242(14) 0.37981(12) 0.0163(3) Uani 1 1 d .
H10 H 0.7966 0.2159 0.3707 0.020 Uiso 1 1 calc R
C11 C 0.8043(3) 0.07764(12) 0.45643(12) 0.0167(4) Uani 1 1 d .
C12 C 0.6723(3) -0.01569(13) 0.47386(12) 0.0167(3) Uani 1 1 d .
C13 C 0.4511(3) -0.03838(13) 0.40571(12) 0.0155(3) Uani 1 1 d .
C14 C 0.3636(3) 0.03618(13) 0.32888(12) 0.0150(3) Uani 1 1 d .

loop_
_atom_site_aniso_label
_atom_site_aniso_U_11
_atom_site_aniso_U_22
_atom_site_aniso_U_33
_atom_site_aniso_U_23
_atom_site_aniso_U_13
_atom_site_aniso_U_12
N1 0.0126(6) 0.0103(6) 0.0144(6) -0.0005(5) 0.0018(5) 0.0003(5)
N2 0.0134(7) 0.0157(7) 0.0216(7) 0.0027(6) 0.0029(6) 0.0000(5)
N3 0.0164(7) 0.0147(7) 0.0206(7) 0.0027(6) 0.0041(6) 0.0010(5)
C4A 0.0167(8) 0.0105(7) 0.0131(7) -0.0009(6) 0.0021(6) -0.0001(6)
C5A 0.0131(7) 0.0111(7) 0.0150(8) -0.0002(6) 0.0012(6) 0.0006(6)
Fe1 0.01145(10) 0.00928(10) 0.01618(11) 0.00066(9) 0.00164(7) 0.00008(9)
C1' 0.0162(8) 0.0085(7) 0.0151(8) -0.0003(6) 0.0022(7) 0.0003(6)
C2' 0.0148(7) 0.0116(7) 0.0153(8) -0.0002(6) 0.0013(6) 0.0007(6)
C3' 0.0182(8) 0.0137(7) 0.0158(8) 0.0007(6) 0.0021(7) -0.0001(6)
C4' 0.0172(8) 0.0144(7) 0.0182(8) 0.0022(6) 0.0056(7) 0.0005(6)
C5' 0.0120(7) 0.0144(7) 0.0182(8) 0.0012(6) 0.0014(6) 0.0022(6)
C6' 0.0129(8) 0.0200(8) 0.0330(10) -0.0105(7) 0.0051(7) -0.0003(6)
C7' 0.0244(9) 0.0133(8) 0.0263(9) -0.0029(7) -0.0034(8) 0.0054(7)
C8' 0.0236(9) 0.0121(8) 0.0243(9) -0.0016(7) 0.0048(8) -0.0051(7)
C9' 0.0176(9) 0.0168(8) 0.0193(9) -0.0023(6) -0.0002(7) -0.0013(6)
C10' 0.0252(9) 0.0147(7) 0.0196(9) -0.0031(6) 0.0095(7) -0.0030(6)
C1 0.0202(7) 0.0187(7) 0.0178(7) -0.0046(9) 0.0016(6) 0.0029(9)
C2 0.0236(9) 0.0268(9) 0.0158(8) -0.0043(7) -0.0006(7) 0.0088(7)
C3 0.0301(10) 0.0235(9) 0.0134(8) 0.0012(7) 0.0023(7) 0.0099(8)
C4 0.0279(10) 0.0163(8) 0.0176(8) 0.0027(7) 0.0062(7) 0.0063(7)
C5 0.0307(10) 0.0137(8) 0.0171(8) 0.0019(6) 0.0065(7) -0.0008(7)
C6 0.0303(10) 0.0143(8) 0.0242(9) -0.0018(7) 0.0094(8) -0.0066(7)
C7 0.0225(9) 0.0191(8) 0.0209(8) -0.0034(7) 0.0026(7) -0.0052(7)
C8 0.0206(8) 0.0132(8) 0.0179(8) 0.0004(6) 0.0044(6) -0.0019(7)
C9 0.0168(8) 0.0122(7) 0.0134(8) 0.0018(6) 0.0031(6) 0.0019(6)
C10 0.0191(8) 0.0137(8) 0.0164(8) -0.0005(6) 0.0041(6) -0.0007(7)
C11 0.0195(8) 0.0167(10) 0.0139(7) -0.0007(6) 0.0030(6) 0.0035(6)
C12 0.0215(8) 0.0163(8) 0.0128(7) -0.0011(6) 0.0047(6) 0.0048(6)
C13 0.0207(8) 0.0121(7) 0.0150(8) 0.0008(6) 0.0064(6) 0.0024(6)
C14 0.0179(8) 0.0129(8) 0.0147(8) -0.0007(6) 0.0044(6) 0.0009(6)

loop_
_atom_type_symbol
_atom_type_description
_atom_type_scat_dispersion_real
_atom_type_scat_dispersion_imag
_atom_type_scat_source
C C 0.0033 0.0016 'International Tables Vol C Tables 4.2.6.8 and 6.1.1.4'
H H 0.0000 0.0000 'International Tables Vol C Tables 4.2.6.8 and 6.1.1.4'
N N 0.0061 0.0033 'International Tables Vol C Tables 4.2.6.8 and 6.1.1.4'
Fe Fe 0.3463 0.8444 'International Tables Vol C Tables 4.2.6.8 and 6.1.1.4'

loop_
_geom_angle_atom_site_label_1
_geom_angle_atom_site_label_2
_geom_angle_atom_site_label_3
_geom_angle
N2 N1 C5A 110.93(13)
N2 N1 C1' 120.52(13)
C5A N1 C1' 128.49(14)
N3 N2 N1 107.06(13)
N2 N3 C4A 109.31(13)
N3 C4A C5A 107.74(14)
N3 C4A C9 124.65(14)
C5A C4A C9 127.55(15)
N1 C5A C4A 104.96(14)
C1' Fe1 C2' 40.88(7)
C1' Fe1 C4' 68.09(7)
C2' Fe1 C4' 68.80(7)
C1' Fe1 C3' 68.13(7)
C2' Fe1 C3' 40.80(6)
C4' Fe1 C3' 40.66(7)
C1' Fe1 C5' 40.82(6)
C2' Fe1 C5' 69.26(7)
C4' Fe1 C5' 40.60(7)
C3' Fe1 C5' 68.60(7)
C1' Fe1 C6' 121.97(7)
C2' Fe1 C6' 106.87(7)
C4' Fe1 C6' 160.36(7)
C3' Fe1 C6' 123.73(8)
C5' Fe1 C6' 157.59(7)
C1' Fe1 C10' 109.38(7)
C2' Fe1 C10' 125.03(7)
C4' Fe1 C10' 157.39(7)
C3' Fe1 C10' 161.19(7)
C5' Fe1 C10' 122.61(7)
C6' Fe1 C10' 40.46(8)
C1' Fe1 C7' 156.10(7)
C2' Fe1 C7' 119.56(7)
C4' Fe1 C7' 123.53(7)
C3' Fe1 C7' 106.06(7)
C5' Fe1 C7' 160.77(7)
C6' Fe1 C7' 40.61(8)
C10' Fe1 C7' 68.24(8)
C1' Fe1 C8' 162.82(8)
C2' Fe1 C8' 154.76(7)
C4' Fe1 C8' 107.43(7)
C3' Fe1 C8' 120.07(7)
C5' Fe1 C8' 125.08(7)
C6' Fe1 C8' 67.86(7)
C10' Fe1 C8' 67.97(7)
C7' Fe1 C8' 40.31(7)
C1' Fe1 C9' 126.68(7)
C2' Fe1 C9' 162.70(7)
C4' Fe1 C9' 121.77(7)
C3' Fe1 C9' 155.90(7)
C5' Fe1 C9' 108.93(7)
C6' Fe1 C9' 67.86(7)
C10' Fe1 C9' 40.41(7)
C7' Fe1 C9' 67.97(7)
C8' Fe1 C9' 40.35(7)
N1 C1' C5' 124.86(15)
N1 C1' C2' 125.34(15)
C5' C1' C2' 109.64(15)
N1 C1' Fe1 129.63(12)
C5' C1' Fe1 70.29(10)
C2' C1' Fe1 70.10(9)
C1' C2' C3' 106.57(15)
C1' C2' Fe1 69.02(9)
C3' C2' Fe1 69.72(10)
C4' C3' C2' 108.43(15)
C4' C3' Fe1 69.59(10)
C2' C3' Fe1 69.48(10)
C5' C4' C3' 108.60(15)
C5' C4' Fe1 69.83(9)
C3' C4' Fe1 69.75(10)
C4' C5' C1' 106.75(14)
C4' C5' Fe1 69.57(9)
C1' C5' Fe1 68.89(9)
C10' C6' C7' 108.19(16)
C10' C6' Fe1 69.84(10)
C7' C6' Fe1 69.76(11)
C8' C7' C6' 107.71(16)
C8' C7' Fe1 70.05(10)
C6' C7' Fe1 69.63(10)
C7' C8' C9' 108.25(16)
C7' C8' Fe1 69.64(10)
C9' C8' Fe1 69.84(10)
C8' C9' C10' 108.03(16)
C8' C9' Fe1 69.81(10)
C10' C9' Fe1 69.57(10)
C6' C10' C9' 107.82(16)
C6' C10' Fe1 69.71(10)
C9' C10' Fe1 70.02(10)
C2 C1 C11 120.78(19)
C1 C2 C3 119.86(17)
C4 C3 C2 120.66(17)
C3 C4 C12 120.78(17)
C6 C5 C13 121.49(16)
C5 C6 C7 120.25(16)
C8 C7 C6 119.92(17)
C7 C8 C14 121.09(16)
C10 C9 C14 119.72(15)
C10 C9 C4A 118.17(15)
C14 C9 C4A 122.11(15)
C9 C10 C11 122.12(16)
C12 C11 C1 119.44(16)
C12 C11 C10 119.93(15)
C1 C11 C10 120.61(16)
C4 C12 C11 118.36(16)
C4 C12 C13 123.12(16)
C11 C12 C13 118.51(15)
C5 C13 C14 118.32(16)
C5 C13 C12 121.67(15)
C14 C13 C12 120.01(15)
C8 C14 C13 118.91(15)
C8 C14 C9 121.73(15)
C13 C14 C9 119.36(15)

loop_
_geom_bond_atom_site_label_1
_geom_bond_atom_site_label_2
_geom_bond_distance
N1 N2 1.3475(19)
N1 C5A 1.353(2)
N1 C1' 1.424(2)
N2 N3 1.318(2)
N3 C4A 1.367(2)
C4A C5A 1.378(2)
C4A C9 1.483(2)
Fe1 C1' 2.0337(17)
Fe1 C2' 2.0480(17)
Fe1 C4' 2.0488(17)
Fe1 C3' 2.0510(18)
Fe1 C5' 2.0522(17)
Fe1 C6' 2.0521(18)
Fe1 C10' 2.0537(18)
Fe1 C7' 2.0538(18)
Fe1 C8' 2.0592(18)
Fe1 C9' 2.0597(18)
C1' C5' 1.425(2)
C1' C2' 1.425(2)
C2' C3' 1.429(2)
C3' C4' 1.424(2)
C4' C5' 1.423(2)
C6' C10' 1.420(3)
C6' C7' 1.425(3)
C7' C8' 1.417(3)
C8' C9' 1.420(3)
C9' C10' 1.421(2)
C1 C2 1.372(3)
C1 C11 1.419(2)
C2 C3 1.399(3)
C3 C4 1.382(3)
C4 C12 1.414(2)
C5 C6 1.369(3)
C5 C13 1.415(2)
C6 C7 1.397(3)
C7 C8 1.375(2)
C8 C14 1.416(2)
C9 C10 1.362(2)
C9 C14 1.458(2)
C10 C11 1.428(2)
C11 C12 1.417(2)
C12 C13 1.459(2)
C13 C14 1.416(2)
